data_4304260
loop_
_publ_author_name
'Nobuo Ishizawa'
'Kenji Tateishi'
'Saki Kondo'
'Tsuyoshi Suwa'

_publ_contact_author_address
;
Ceramics Research Laboratory
Nagoya Institute of Technology
Asahigaoka
Tajimi 507-0071
Japan
;
_publ_contact_author_email ishizawa@nitech.ac.jp
_publ_contact_author_fax '+81 572 27 6812'
_publ_contact_author_name 'Nobuo Ishizawa'
_publ_contact_author_phone '+81 572 27 6811'
_publ_section_title
;
Structural Phase Transition of Gd3RuO7
;
_journal_name_full 'Inorganic Chemistry'
_journal_page_first 558
_journal_page_last 566
_journal_paper_doi 10.1021/ic701732d
_journal_volume 47
_journal_year 2008
_chemical_formula_sum 'Gd3 O7 Ru'
_chemical_formula_weight 684.82
_space_group_IT_number 33
_symmetry_cell_setting orthorhombic
_symmetry_space_group_name_Hall 'P -2bc 2a'
_symmetry_space_group_name_H-M 'P 21 n b'
_cell_angle_alpha 90.00000
_cell_angle_beta 90.00000
_cell_angle_gamma 90.00000
_cell_formula_units_Z 8
_cell_length_a 10.6399(2)
_cell_length_b 14.6769(2)
_cell_length_c 7.37470(10)
_cell_measurement_reflns_used 69911
_cell_measurement_temperature 293
_cell_measurement_theta_max 61.99
_cell_measurement_theta_min 1
_cell_volume 1151.64(3)
_computing_cell_refinement APEX2-W2K/NT
_computing_data_collection APEX2-W2K/NT
_computing_data_reduction 'xtal DIFDAT SORTRF ADDREF'
_computing_molecular_graphics xtal
_computing_publication_material 'xtal BONDLA CIFIO'
_computing_structure_refinement 'xtal CRYLSQ'
_computing_structure_solution xtal
_diffrn_detector_area_resol_mean 67
_diffrn_measured_fraction_theta_max 0.93
_diffrn_measurement_device_type 'Smart Apex II'
_diffrn_measurement_method 'omega and phi scans'
_diffrn_radiation_type 'Mo K\a'
_diffrn_radiation_wavelength .71073
_diffrn_reflns_av_R_equivalents .053
_diffrn_reflns_limit_h_max 25
_diffrn_reflns_limit_h_min -25
_diffrn_reflns_limit_k_max 36
_diffrn_reflns_limit_k_min -34
_diffrn_reflns_limit_l_max 17
_diffrn_reflns_limit_l_min -15
_diffrn_reflns_number 69911
_diffrn_reflns_theta_full 61.99
_diffrn_reflns_theta_max 61.99
_exptl_absorpt_coefficient_mu 36.656
_exptl_absorpt_correction_T_max 0.4462
_exptl_absorpt_correction_T_min 0.1351
_exptl_absorpt_correction_type numerical
_exptl_absorpt_process_details APEX2-W2K/NT
_exptl_crystal_colour black
_exptl_crystal_density_diffrn 7.899
_exptl_crystal_description prism
_exptl_crystal_size_max 0.10
_exptl_crystal_size_mid 0.04
_exptl_crystal_size_min 0.02
_refine_diff_density_max 5.405
_refine_diff_density_min -5.356
_refine_ls_abs_structure_details 'Flack xabs refined'
_refine_ls_abs_structure_Flack .56(3)
_refine_ls_extinction_coef 280(6)
_refine_ls_extinction_method Becker-Coppens
_refine_ls_goodness_of_fit_ref 1.845
_refine_ls_number_parameters 138
_refine_ls_number_reflns 5547
_refine_ls_R_factor_gt .035
_refine_ls_shift/su_max .001
_refine_ls_structure_factor_coef F
_refine_ls_weighting_details 'calc w=1/[\s^2^(Fo)] '
_refine_ls_weighting_scheme sigma
_refine_ls_wR_factor_ref .029
_reflns_Friedel_coverage .879
_reflns_number_gt 10263
_reflns_number_total 17158
_reflns_threshold_expression 'Fsqrd    > 2.00 sig(Fsqrd   )'
_cod_data_source_file ic701732d-file001_2.cif
_cod_data_source_block "'Gd3RuO7_293K'"
_cod_original_sg_symbol_Hall p_-2bc_21
_cod_original_formula_sum 'Gd3 O7 Ru1'
_cod_database_code 4304260

loop_
_symmetry_equiv_pos_as_xyz
+x,+y,+z
+x,1/2+y,1/2-z
1/2+x,-y,-z
1/2+x,1/2-y,1/2+z

loop_
_atom_site_label
_atom_site_fract_x
_atom_site_fract_y
_atom_site_fract_z
_atom_site_U_iso_or_equiv
_atom_site_adp_type
_atom_site_calc_flag
_atom_site_calc_attached_atom
_atom_site_occupancy
_atom_site_disorder_assembly
_atom_site_disorder_group
Gd1a .0077(2) .13794(13) .50313(11) .00647(17) Uani ? ? .918(8) ? ?
Gd1b .0016(9) .1142(14) .4992(13) .00647(17) Uani ? ? .082(8) ? ?
Gd2a -.0065(2) .11243(7) .00277(13) .00688(17) Uani ? ? .925(6) ? ?
Gd2b .0093(10) .1413(8) -.0067(12) .00688(17) Uani ? ? .075(6) ? ?
Gd3 .2191(2) .47630(9) .76289(6) .0062(2) Uani ? ? 1.00000 ? ?
Gd4 .2815(2) .22550(9) .74373(6) .0057(2) Uani ? ? 1.00000 ? ?
Gd5 .2714(2) .52891(9) .25141(5) .0061(3) Uani ? ? 1.00000 ? ?
Gd6 .2301(2) .27800(8) .24612(6) .0049(3) Uani ? ? 1.00000 ? ?
Ru1 .00000 .37524(15) .4988(4) .00391(13) Uani ? ? 1.00000 ? ?
Ru2 -.00160(7) .37411(15) .9983(4) .00387(15) Uani ? ? 1.00000 ? ?
O1 .0025(8) .3295(6) .2503(6) .0063(11) Uiso ? ? 1.00000 ? ?
O2 -.0121(8) .4145(6) .7490(6) .0048(11) Uiso ? ? 1.00000 ? ?
O3 .1314(7) .2832(5) .5387(9) .0066(9) Uiso ? ? 1.00000 ? ?
O4 -.1244(7) .2790(6) .5347(9) .0076(10) Uiso ? ? 1.00000 ? ?
O5 -.1261(7) .4684(6) .4570(9) .0090(10) Uiso ? ? 1.00000 ? ?
O6 .1286(7) .4664(6) .4642(9) .0074(10) Uiso ? ? 1.00000 ? ?
O7 .1469(7) .3049(5) -.0494(10) .0134(11) Uiso ? ? 1.00000 ? ?
O8 -.1069(6) .2653(5) -.0408(8) .0060(8) Uiso ? ? 1.00000 ? ?
O9 -.1575(7) .4379(5) .0424(10) .0140(12) Uiso ? ? 1.00000 ? ?
O10 .1034(8) .4828(6) .0407(10) .0128(13) Uiso ? ? 1.00000 ? ?
O11 .3690(9) .3677(7) .7565(7) .0048(11) Uiso ? ? 1.00000 ? ?
O12 .1307(11) .1180(8) .7641(10) .0091(15) Uiso ? ? 1.00000 ? ?
O13 .1329(10) .1443(7) .2375(9) .0069(12) Uiso ? ? 1.00000 ? ?
O14 .3648(10) .3941(7) .2349(9) .0075(12) Uiso ? ? 1.00000 ? ?

loop_
_atom_site_aniso_label
_atom_site_aniso_U_11
_atom_site_aniso_U_22
_atom_site_aniso_U_33
_atom_site_aniso_U_12
_atom_site_aniso_U_13
_atom_site_aniso_U_23
Gd1a .00518(16) .0094(2) .00485(12) .00074(19) .00024(15) .00109(16)
Gd1b .00518(16) .0094(2) .00485(12) .00074(19) .00024(15) .00109(16)
Gd2a .00531(17) .0104(2) .00495(13) .00050(14) .00018(11) -.0009(2)
Gd2b .00531(17) .0104(2) .00495(13) .00050(14) .00018(11) -.0009(2)
Gd3 .0057(2) .0061(2) .00680(16) .00106(18) -.00099(17) -.00106(15)
Gd4 .0053(2) .0057(2) .0061(2) -.00042(17) -.00043(14) .00034(10)
Gd5 .0074(4) .0062(3) .0047(3) -.0006(3) .00027(8) .00023(9)
Gd6 .0036(3) .0042(3) .0068(3) -.0016(2) .00026(10) -.00011(8)
Ru1 .00367(16) .00446(11) .00359(13) -.00038(17) -.00002(13) -.00034(11)
Ru2 .00302(17) .00511(13) .00349(14) .00017(17) -.00004(12) .00018(13)

loop_
_atom_type_symbol
_atom_type_description
_atom_type_oxidation_number
_atom_type_number_in_cell
_atom_type_scat_dispersion_real
_atom_type_scat_dispersion_imag
_atom_type_scat_source
Gd ? 0 24 -.564 3.904 'IT Vol C. Table 6.1.1.4  Table 6.1.1.5'
Ru ? 0 8 -1.42 .836 'IT Vol C. Table 6.1.1.4  Table 6.1.1.5'
O ? 0 56 .008 .006 'IT Vol C. Table 6.1.1.4  Table 6.1.1.5'

loop_
_geom_angle_atom_site_label_1
_geom_angle_atom_site_label_2
_geom_angle_atom_site_label_3
_geom_angle_site_symmetry_1
_geom_angle_site_symmetry_2
_geom_angle_site_symmetry_3
_geom_angle
_geom_angle_publ_flag
Ru1 O1 Ru2 '4 554' '4 554' '4 553' 140.4(5) ?
Ru2 O2 Ru1 '3 566' '3 566' '3 566' 144.1(5) ?

loop_
_geom_bond_atom_site_label_1
_geom_bond_atom_site_label_2
_geom_bond_site_symmetry_1
_geom_bond_site_symmetry_2
_geom_bond_distance
_geom_bond_publ_flag
Gd1a Gd1b '4 554' '4 554' .36(2) ?
Gd1a O14 '4 554' . 2.335(9) ?
Gd1a O11 '4 554' '1 554' 2.343(8) ?
Gd1a O12 '4 554' '4 554' 2.346(9) ?
Gd1a O13 '4 554' '4 554' 2.371(8) ?
Gd1a O4 '4 554' '4 554' 2.513(8) ?
Gd1a O10 '4 554' '3 565' 2.515(9) ?
Gd1a O3 '4 554' '4 554' 2.520(8) ?
Gd1a O1 '4 554' '4 554' 3.374(8) ?
Gd1a O9 '4 554' '3 565' 3.439(8) ?
Gd1b O10 '4 554' '3 565' 2.23(2) ?
Gd1b O14 '4 554' . 2.271(13) ?
Gd1b O11 '4 554' '1 554' 2.295(12) ?
Gd1b O12 '4 554' '4 554' 2.389(13) ?
Gd1b O13 '4 554' '4 554' 2.423(13) ?
Gd1b O4 '4 554' '4 554' 2.78(2) ?
Gd1b O3 '4 554' '4 554' 2.85(2) ?
Gd1b O9 '4 554' '3 565' 3.11(2) ?
Gd1b O2 '4 554' '3 566' 3.47(2) ?
Gd2a Gd2b 4 4 .461(12) ?
Gd2a O12 4 '4 554' 2.289(10) ?
Gd2a O11 4 . 2.311(7) ?
Gd2a O13 4 4 2.327(8) ?
Gd2a O14 4 . 2.405(8) ?
Gd2a O5 4 '3 566' 2.485(8) ?
Gd2a O8 4 4 2.506(7) ?
Gd2a O6 4 '3 566' 2.592(8) ?
Gd2a O7 4 4 3.286(8) ?
Gd2a O2 4 '3 566' 3.448(8) ?
Gd2b O12 4 '4 554' 2.155(13) ?
Gd2b O8 4 4 2.215(13) ?
Gd2b O13 4 4 2.230(12) ?
Gd2b O11 4 . 2.452(12) ?
Gd2b O14 4 . 2.503(13) ?
Gd2b O7 4 4 2.831(14) ?
Gd2b O6 4 '3 566' 2.880(14) ?
Gd2b O5 4 '3 566' 2.940(14) ?
Gd2b O1 4 4 3.350(14) ?
Gd3 O11 '1 554' '1 554' 2.256(10) ?
Gd3 O12 '1 554' 2 2.291(12) ?
Gd3 O9 '1 554' '3 565' 2.318(8) ?
Gd3 O10 '1 554' . 2.392(8) ?
Gd3 O6 '1 554' '1 554' 2.409(7) ?
Gd3 O5 '1 554' '3 565' 2.450(8) ?
Gd3 O2 '1 554' '1 554' 2.623(9) ?
Gd3 O7 '1 554' . 2.972(8) ?
Gd4 O12 '1 554' '1 554' 2.255(12) ?
Gd4 O11 '1 554' '1 554' 2.287(10) ?
Gd4 O3 '1 554' '1 554' 2.358(7) ?
Gd4 O4 '1 554' '4 554' 2.368(7) ?
Gd4 O7 '1 554' . 2.396(8) ?
Gd4 O8 '1 554' '4 554' 2.414(6) ?
Gd4 O1 '1 554' '4 554' 2.486(9) ?
Gd4 O9 '1 554' '4 554' 2.894(8) ?
Gd5 O14 . . 2.218(10) ?
Gd5 O13 . 2 2.246(10) ?
Gd5 O9 . '3 565' 2.346(7) ?
Gd5 O6 . . 2.369(7) ?
Gd5 O5 . '3 566' 2.412(7) ?
Gd5 O2 . '3 566' 2.449(9) ?
Gd5 O10 . . 2.462(8) ?
Gd6 O13 . . 2.219(10) ?
Gd6 O14 . . 2.228(10) ?
Gd6 O4 . '4 554' 2.351(7) ?
Gd6 O7 . . 2.385(8) ?
Gd6 O3 . . 2.401(7) ?
Gd6 O8 . 4 2.425(7) ?
Gd6 O1 . . 2.537(9) ?
Gd6 O6 . . 3.377(8) ?
Ru1 O6 '3 566' '3 566' 1.931(8) ?
Ru1 O2 '3 566' '3 566' 1.938(6) ?
Ru1 O5 '3 566' '3 566' 1.940(8) ?
Ru1 O1 '3 566' '3 566' 1.952(6) ?
Ru1 O4 '3 566' '3 566' 1.954(8) ?
Ru1 O3 '3 566' '3 566' 1.966(7) ?
Ru1 Ru2 '3 566' '3 566' 3.683(4) ?
Ru1 Ru2 '3 566' '3 567' 3.691(4) ?
Ru2 O7 '1 654' '1 655' 1.911(8) ?
Ru2 O9 '1 654' '1 655' 1.932(8) ?
Ru2 O2 '1 654' '1 654' 1.935(6) ?
Ru2 O1 '1 654' '1 655' 1.971(6) ?
Ru2 O8 '1 654' '1 655' 1.972(7) ?
Ru2 O10 '1 654' '1 655' 1.973(9) ?
